data_2224188
loop_
_publ_author_name
'Chen, Lian-Mei'
'Kang, Tai-Ran'

_publ_section_title (2<i>R</i>,3<i>R</i>)-3-(2-Chlorophenyl)-<i>N</i>-phenyloxirane-2-carboxamide
_journal_coeditor_code DN2512
_journal_issue 12
_journal_name_full 'Acta Crystallographica Section E'
_journal_page_first o3126
_journal_paper_doi 10.1107/S1600536809048442
_journal_volume 65
_journal_year 2009
_chemical_formula_iupac 'C15 H12 Cl N O2'
_chemical_formula_moiety 'C15 H12 Cl N O2'
_chemical_formula_sum 'C15 H12 Cl N O2'
_chemical_formula_weight 273.71
_chemical_name_systematic
;
(2<i>R</i>,3<i>R</i>)-3-(2-Chlorophenyl)-<i>N</i>-phenyloxirane-2-carboxamide
;
_space_group_IT_number 19
_symmetry_cell_setting orthorhombic
_symmetry_space_group_name_Hall 'P 2ac 2ab'
_symmetry_space_group_name_H-M 'P 21 21 21'
_atom_sites_solution_hydrogens geom
_atom_sites_solution_primary direct
_atom_sites_solution_secondary difmap
_audit_creation_method SHELXL-97
_cell_angle_alpha 90.00
_cell_angle_beta 90.00
_cell_angle_gamma 90.00
_cell_formula_units_Z 4
_cell_length_a 6.66100(10)
_cell_length_b 10.0343(2)
_cell_length_c 20.2433(3)
_cell_measurement_reflns_used 9390
_cell_measurement_temperature 295(2)
_cell_measurement_theta_max 72.1111
_cell_measurement_theta_min 4.3588
_cell_volume 1353.03(4)
_computing_cell_refinement 'CrysAlis Pro (Oxford Diffraction, 2009)'
_computing_data_collection 'CrysAlis Pro (Oxford Diffraction, 2009)'
_computing_data_reduction 'CrysAlis Pro (Oxford Diffraction, 2009)'
_computing_molecular_graphics
;
ORTEPIII (Burnett & Johnson, 1996), ORTEP-3 for Windows (Farrugia,
1997) and
PLATON (Spek, 2009)
;
_computing_publication_material 'SHELXL97 (Sheldrick, 2008)'
_computing_structure_refinement 'SHELXL97 (Sheldrick, 2008)'
_computing_structure_solution 'SHELXS97 (Sheldrick, 2008)'
_diffrn_ambient_temperature 295(2)
_diffrn_detector_area_resol_mean 15.9149
_diffrn_measured_fraction_theta_full 0.993
_diffrn_measured_fraction_theta_max 0.993
_diffrn_measurement_device_type 'Oxford Diffraction Gemini S Ultra'
_diffrn_measurement_method '\w scans'
_diffrn_radiation_monochromator mirror
_diffrn_radiation_source 'Enhance Ultra (Cu) X-ray Source'
_diffrn_radiation_type CuK\a
_diffrn_radiation_wavelength 1.54184
_diffrn_reflns_av_R_equivalents 0.0255
_diffrn_reflns_av_sigmaI/netI 0.0179
_diffrn_reflns_limit_h_max 8
_diffrn_reflns_limit_h_min -4
_diffrn_reflns_limit_k_max 12
_diffrn_reflns_limit_k_min -12
_diffrn_reflns_limit_l_max 24
_diffrn_reflns_limit_l_min -24
_diffrn_reflns_number 9086
_diffrn_reflns_theta_full 70.01
_diffrn_reflns_theta_max 70.01
_diffrn_reflns_theta_min 4.37
_exptl_absorpt_coefficient_mu 2.477
_exptl_absorpt_correction_T_max 0.5237
_exptl_absorpt_correction_T_min 0.4692
_exptl_absorpt_correction_type multi-scan
_exptl_absorpt_process_details '(CrysAlis Pro; Oxford Diffraction, 2009)'
_exptl_crystal_colour colourless
_exptl_crystal_density_diffrn 1.344
_exptl_crystal_density_method 'not measured'
_exptl_crystal_description block
_exptl_crystal_F_000 568
_exptl_crystal_size_max 0.36
_exptl_crystal_size_mid 0.32
_exptl_crystal_size_min 0.30
_refine_diff_density_max 0.153
_refine_diff_density_min -0.260
_refine_ls_abs_structure_details 'Flack (1983), 864 Friedel pairs'
_refine_ls_abs_structure_Flack 0.01(2)
_refine_ls_extinction_method none
_refine_ls_goodness_of_fit_ref 1.203
_refine_ls_hydrogen_treatment constr
_refine_ls_matrix_type full
_refine_ls_number_parameters 172
_refine_ls_number_reflns 2373
_refine_ls_number_restraints 0
_refine_ls_restrained_S_all 1.203
_refine_ls_R_factor_all 0.0425
_refine_ls_R_factor_gt 0.0306
_refine_ls_shift/su_max 0.000
_refine_ls_shift/su_mean 0.000
_refine_ls_structure_factor_coef Fsqd
_refine_ls_weighting_details 'calc w=1/[\s^2^(Fo^2^)+(0.0455P)^2^+0.2775P] where P=(Fo^2^+2Fc^2^)/3'
_refine_ls_weighting_scheme calc
_refine_ls_wR_factor_gt 0.0803
_refine_ls_wR_factor_ref 0.1085
_reflns_number_gt 2100
_reflns_number_total 2373
_reflns_threshold_expression I>2\s(I)
_cod_data_source_file dn2512.cif
_cod_data_source_block I
_cod_database_code 2224188
_cod_database_fobs_code 2224188

loop_
_symmetry_equiv_pos_as_xyz
'x, y, z'
'-x+1/2, -y, z+1/2'
'x+1/2, -y+1/2, -z'
'-x, y+1/2, -z+1/2'

loop_
_atom_site_type_symbol
_atom_site_label
_atom_site_fract_x
_atom_site_fract_y
_atom_site_fract_z
_atom_site_U_iso_or_equiv
_atom_site_adp_type
_atom_site_calc_flag
_atom_site_refinement_flags
_atom_site_occupancy
_atom_site_disorder_assembly
_atom_site_disorder_group
C C1 0.4506(5) 1.0038(3) 0.44438(13) 0.0628(7) Uani d . 1 . .
C C2 0.2775(5) 1.0218(3) 0.48079(15) 0.0783(9) Uani d . 1 . .
H H2 0.2568 1.1009 0.5038 0.094 Uiso calc R 1 . .
C C3 0.1355(6) 0.9220(4) 0.48286(16) 0.0815(9) Uani d . 1 . .
H H3 0.0200 0.9334 0.5080 0.098 Uiso calc R 1 . .
C C4 0.1626(5) 0.8067(3) 0.44834(16) 0.0785(8) Uani d . 1 . .
H H4 0.0656 0.7401 0.4495 0.094 Uiso calc R 1 . .
C C5 0.3367(5) 0.7894(3) 0.41138(14) 0.0673(7) Uani d . 1 . .
H H5 0.3547 0.7109 0.3877 0.081 Uiso calc R 1 . .
C C6 0.4835(4) 0.8867(2) 0.40921(12) 0.0559(6) Uani d . 1 . .
C C7 0.6754(4) 0.8661(3) 0.37349(13) 0.0602(6) Uani d . 1 . .
H H7 0.7957 0.8931 0.3979 0.072 Uiso calc R 1 . .
C C8 0.6969(4) 0.8680(2) 0.30113(13) 0.0571(6) Uani d . 1 . .
H H8 0.8281 0.8969 0.2845 0.069 Uiso calc R 1 . .
C C9 0.5200(4) 0.9026(2) 0.25827(12) 0.0519(5) Uani d . 1 . .
C C10 0.2091(4) 0.8095(2) 0.20952(11) 0.0485(5) Uani d . 1 . .
C C11 0.0848(4) 0.7002(2) 0.21366(14) 0.0591(6) Uani d . 1 . .
H H11 0.1203 0.6288 0.2405 0.071 Uiso calc R 1 . .
C C12 -0.0942(5) 0.6958(3) 0.17779(15) 0.0719(8) Uani d . 1 . .
H H12 -0.1769 0.6213 0.1803 0.086 Uiso calc R 1 . .
C C13 -0.1475(5) 0.8020(3) 0.13874(14) 0.0737(8) Uani d . 1 . .
H H13 -0.2655 0.7993 0.1142 0.088 Uiso calc R 1 . .
C C14 -0.0262(5) 0.9114(3) 0.13617(14) 0.0734(8) Uani d . 1 . .
H H14 -0.0652 0.9840 0.1106 0.088 Uiso calc R 1 . .
C C15 0.1546(5) 0.9176(3) 0.17082(13) 0.0618(6) Uani d . 1 . .
H H15 0.2366 0.9924 0.1680 0.074 Uiso calc R 1 . .
Cl Cl1 0.63034(15) 1.12873(8) 0.44179(4) 0.0905(3) Uani d . 1 . .
N N1 0.3914(3) 0.80345(18) 0.24575(10) 0.0524(5) Uani d . 1 . .
H H1 0.4229 0.7267 0.2616 0.063 Uiso calc R 1 . .
O O1 0.6959(3) 0.74497(17) 0.33669(10) 0.0666(5) Uani d . 1 . .
O O2 0.5063(3) 1.01692(16) 0.23815(11) 0.0732(6) Uani d . 1 . .

loop_
_atom_site_aniso_label
_atom_site_aniso_U_11
_atom_site_aniso_U_22
_atom_site_aniso_U_33
_atom_site_aniso_U_12
_atom_site_aniso_U_13
_atom_site_aniso_U_23
C1 0.0775(18) 0.0568(13) 0.0540(12) 0.0057(14) -0.0038(13) 0.0006(12)
C2 0.100(2) 0.0729(19) 0.0619(15) 0.0152(19) 0.0041(16) -0.0041(14)
C3 0.074(2) 0.098(2) 0.0730(17) 0.004(2) 0.0099(16) 0.0101(17)
C4 0.076(2) 0.082(2) 0.0773(18) -0.0094(18) -0.0062(17) 0.0141(17)
C5 0.0738(19) 0.0615(15) 0.0667(15) -0.0019(15) -0.0138(15) 0.0035(13)
C6 0.0609(15) 0.0507(12) 0.0561(12) 0.0041(13) -0.0142(11) 0.0003(11)
C7 0.0592(16) 0.0489(12) 0.0725(14) 0.0062(13) -0.0135(12) -0.0100(12)
C8 0.0577(15) 0.0389(11) 0.0748(15) 0.0054(12) -0.0031(12) -0.0085(11)
C9 0.0551(14) 0.0364(10) 0.0640(13) -0.0004(11) -0.0007(11) -0.0090(10)
C10 0.0525(14) 0.0422(11) 0.0508(11) -0.0012(11) 0.0024(10) -0.0061(10)
C11 0.0620(16) 0.0448(12) 0.0704(14) -0.0027(12) 0.0007(12) -0.0039(11)
C12 0.0711(19) 0.0627(16) 0.0817(18) -0.0081(15) 0.0004(15) -0.0113(14)
C13 0.0618(17) 0.089(2) 0.0700(16) -0.0041(18) -0.0101(14) -0.0109(15)
C14 0.0758(19) 0.0778(18) 0.0666(15) 0.0019(17) -0.0127(14) 0.0110(14)
C15 0.0706(17) 0.0517(13) 0.0630(13) -0.0048(13) -0.0055(13) 0.0068(12)
Cl1 0.1070(7) 0.0629(4) 0.1016(5) -0.0142(5) 0.0117(5) -0.0220(4)
N1 0.0576(12) 0.0362(8) 0.0632(11) 0.0002(9) -0.0047(9) 0.0007(8)
O1 0.0723(12) 0.0446(9) 0.0830(12) 0.0140(9) -0.0153(10) -0.0070(9)
O2 0.0799(13) 0.0359(8) 0.1039(14) -0.0044(9) -0.0200(11) 0.0020(9)

loop_
_atom_type_symbol
_atom_type_description
_atom_type_scat_dispersion_real
_atom_type_scat_dispersion_imag
_atom_type_scat_source
C C 0.0181 0.0091 'International Tables Vol C Tables 4.2.6.8 and 6.1.1.4'
H H 0.0000 0.0000 'International Tables Vol C Tables 4.2.6.8 and 6.1.1.4'
N N 0.0311 0.0180 'International Tables Vol C Tables 4.2.6.8 and 6.1.1.4'
O O 0.0492 0.0322 'International Tables Vol C Tables 4.2.6.8 and 6.1.1.4'
Cl Cl 0.3639 0.7018 'International Tables Vol C Tables 4.2.6.8 and 6.1.1.4'

loop_
_geom_angle_atom_site_label_1
_geom_angle_atom_site_label_2
_geom_angle_atom_site_label_3
_geom_angle_site_symmetry_1
_geom_angle_site_symmetry_3
_geom_angle
_geom_angle_publ_flag
C2 C1 C6 . . 121.0(3) ?
C2 C1 Cl1 . . 119.9(2) ?
C6 C1 Cl1 . . 119.1(2) ?
C3 C2 C1 . . 119.6(3) ?
C3 C2 H2 . . 120.2 ?
C1 C2 H2 . . 120.2 ?
C4 C3 C2 . . 120.7(3) ?
C4 C3 H3 . . 119.7 ?
C2 C3 H3 . . 119.7 ?
C3 C4 C5 . . 119.5(3) ?
C3 C4 H4 . . 120.3 ?
C5 C4 H4 . . 120.3 ?
C6 C5 C4 . . 121.2(3) ?
C6 C5 H5 . . 119.4 ?
C4 C5 H5 . . 119.4 ?
C5 C6 C1 . . 118.0(3) ?
C5 C6 C7 . . 121.7(2) ?
C1 C6 C7 . . 120.2(2) ?
O1 C7 C8 . . 58.96(16) ?
O1 C7 C6 . . 117.0(2) ?
C8 C7 C6 . . 124.5(2) ?
O1 C7 H7 . . 114.8 ?
C8 C7 H7 . . 114.8 ?
C6 C7 H7 . . 114.8 ?
O1 C8 C7 . . 59.12(16) ?
O1 C8 C9 . . 119.1(2) ?
C7 C8 C9 . . 120.1(2) ?
O1 C8 H8 . . 115.6 ?
C7 C8 H8 . . 115.6 ?
C9 C8 H8 . . 115.6 ?
O2 C9 N1 . . 126.0(2) ?
O2 C9 C8 . . 117.9(2) ?
N1 C9 C8 . . 116.1(2) ?
C11 C10 C15 . . 120.0(2) ?
C11 C10 N1 . . 116.7(2) ?
C15 C10 N1 . . 123.3(2) ?
C10 C11 C12 . . 120.5(3) ?
C10 C11 H11 . . 119.8 ?
C12 C11 H11 . . 119.8 ?
C13 C12 C11 . . 119.7(3) ?
C13 C12 H12 . . 120.1 ?
C11 C12 H12 . . 120.1 ?
C14 C13 C12 . . 119.6(3) ?
C14 C13 H13 . . 120.2 ?
C12 C13 H13 . . 120.2 ?
C13 C14 C15 . . 121.9(3) ?
C13 C14 H14 . . 119.1 ?
C15 C14 H14 . . 119.1 ?
C10 C15 C14 . . 118.4(3) ?
C10 C15 H15 . . 120.8 ?
C14 C15 H15 . . 120.8 ?
C9 N1 C10 . . 127.89(19) ?
C9 N1 H1 . . 116.1 ?
C10 N1 H1 . . 116.1 ?
C8 O1 C7 . . 61.92(15) ?

loop_
_geom_bond_atom_site_label_1
_geom_bond_atom_site_label_2
_geom_bond_site_symmetry_2
_geom_bond_distance
_geom_bond_publ_flag
C1 C2 . 1.381(4) ?
C1 C6 . 1.391(3) ?
C1 Cl1 . 1.734(3) ?
C2 C3 . 1.378(5) ?
C2 H2 . 0.9300 ?
C3 C4 . 1.364(5) ?
C3 H3 . 0.9300 ?
C4 C5 . 1.391(5) ?
C4 H4 . 0.9300 ?
C5 C6 . 1.383(4) ?
C5 H5 . 0.9300 ?
C6 C7 . 1.483(4) ?
C7 O1 . 1.432(3) ?
C7 C8 . 1.472(4) ?
C7 H7 . 0.9800 ?
C8 O1 . 1.429(3) ?
C8 C9 . 1.504(4) ?
C8 H8 . 0.9800 ?
C9 O2 . 1.221(3) ?
C9 N1 . 1.337(3) ?
C10 C11 . 1.377(3) ?
C10 C15 . 1.387(4) ?
C10 N1 . 1.420(3) ?
C11 C12 . 1.397(4) ?
C11 H11 . 0.9300 ?
C12 C13 . 1.374(4) ?
C12 H12 . 0.9300 ?
C13 C14 . 1.364(4) ?
C13 H13 . 0.9300 ?
C14 C15 . 1.395(4) ?
C14 H14 . 0.9300 ?
C15 H15 . 0.9300 ?
N1 H1 . 0.8600 ?

loop_
_geom_hbond_atom_site_label_D
_geom_hbond_atom_site_label_H
_geom_hbond_atom_site_label_A
_geom_hbond_site_symmetry_A
_geom_hbond_distance_DH
_geom_hbond_distance_HA
_geom_hbond_distance_DA
_geom_hbond_angle_DHA
N1 H1 O1 . 0.86 2.38 2.801(3) 110.8
N1 H1 O2 4_645 0.86 2.16 2.973(2) 158.1

loop_
_cod_related_entry_id
_cod_related_entry_database
_cod_related_entry_code
1 ChemSpider 24743880
